data_9002029
loop_
_publ_author_name
'Jephcoat, A. P.'
'Hriljac, J. A.'
'McCammon, C. A.'
'O'Neill H St C'
'Rubie, D. C.'
'Finger, L. W.'

_publ_section_title
;
 High-resolution synchrotron X-ray powder diffraction and Rietveld structure
 refinement of two (Mg.95,Fe.05)SiO3 perovskite samples synthesized under
 different oxygen fugacity conditions
 Sample PV-B
;
_journal_name_full 'American Mineralogist'
_journal_page_first 214
_journal_page_last 220
_journal_volume 84
_journal_year 1999
_chemical_compound_source Synthetic
_chemical_formula_structural (Mg.95,Fe.05)SiO3
_chemical_formula_sum 'Fe0.06 Mg0.96 O3 Si'
_chemical_name_mineral Bridgmanite
_space_group_IT_number 62
_symmetry_space_group_name_Hall '-P 2c 2ab'
_symmetry_space_group_name_H-M 'P b n m'
_cell_angle_alpha 90
_cell_angle_beta 90
_cell_angle_gamma 90
_cell_length_a 4.78517
_cell_length_b 4.93227
_cell_length_c 6.90484
_cell_formula_units_Z 4
_cell_volume 162.966
_database_code_amcsd 0002091
_exptl_crystal_density_diffrn 4.189
_cod_original_formula_sum 'Mg.96 Fe.06 Si O3'
_cod_database_code 9002029

loop_
_space_group_symop_operation_xyz
x,y,z
x,y,1/2-z
-x,-y,1/2+z
1/2+x,1/2-y,1/2+z
1/2-x,1/2+y,1/2-z
1/2-x,1/2+y,z
1/2+x,1/2-y,-z
-x,-y,-z

loop_
_atom_site_label
_atom_site_fract_x
_atom_site_fract_y
_atom_site_fract_z
_atom_site_occupancy
_atom_site_U_iso_or_equiv
Mg 0.51130 0.55330 0.25000 0.96000 0.00880
Fe 0.51130 0.55330 0.25000 0.06000 0.00880
Si 0.50000 0.00000 0.50000 1.00000 0.00480
O1 0.10300 0.46500 0.25000 1.00000 0.00400
O2 0.19370 0.20090 0.55280 1.00000 0.00430

loop_
_cod_related_entry_id
_cod_related_entry_database
_cod_related_entry_code
1 AMCSD 0002091
